data_7001409
loop_
_publ_author_name
'K\"ohn, Randolf D.'
'Tom\'as Laudo, Lorena'
'Pan, Zhida'
'Speiser, Fredy'
'Kociok-K\"ohn, Gabriele'

_publ_section_title
;
 Triangular tricopper(i) clusters supported by donor-substituted
 triazacyclohexanes
;
_journal_issue 23
_journal_name_full 'Dalton Transactions'
_journal_page_first 4556
_journal_page_last 4568
_journal_paper_doi 10.1039/b819268e
_journal_year 2009
_chemical_formula_moiety 'C33 H48 Br3 Cu3 N6'
_chemical_formula_sum 'C33 H48 Br3 Cu3 N6'
_chemical_formula_weight 959.12
_chemical_name_systematic
;
?
;
_space_group_IT_number 2
_symmetry_cell_setting triclinic
_symmetry_space_group_name_Hall '-P 1'
_symmetry_space_group_name_H-M 'P -1'
_atom_sites_solution_hydrogens geom
_atom_sites_solution_primary direct
_atom_sites_solution_secondary difmap
_audit_creation_method SHELXL-97
_cell_angle_alpha 82.5910(10)
_cell_angle_beta 84.0060(10)
_cell_angle_gamma 79.9630(10)
_cell_formula_units_Z 2
_cell_length_a 7.42200(10)
_cell_length_b 12.21700(10)
_cell_length_c 20.9620(2)
_cell_measurement_reflns_used 33488
_cell_measurement_temperature 150(2)
_cell_measurement_theta_max 30.034
_cell_measurement_theta_min 2.910
_cell_volume 1849.46(3)
_computing_cell_refinement 'HKL Scalepack (Otwinski & Minor, 1997)'
_computing_data_collection 'Collect (Nonius BV, 1997-2000)'
_computing_data_reduction
;
DENZO-SCALEPACK Z. Otwinowski and W. Minor, "
Processing of X-ray Diffraction Data Collected in Oscillation Mode ",
Methods in Enzymology, Volume 276: Macromolecular Crystallography,
part A, p.307-326, 1997,C.W. Carter, Jr. & R. M. Sweet, Eds., Academic Press.
;
_computing_molecular_graphics 'ORTEP3 for Windows - Farrugia, L. J. J. Appl. Crystallogr. 1997, 30, 565'
_computing_publication_material
;
'WinGX publication routines, Farrugia,
L. J., J. Appl. Crystallogr., 1999, 32, 837-838
;
_computing_structure_refinement
;
SHELXL97 -Program for Crystal Structure Analysis (Release 97-2).
Sheldrick, G.M., Instit\"ut f\"ur Anorganische Chemie der Universit\"at,
Tammanstrasse 4, D-3400 G\"ottingen, Germany, 1998
;
_computing_structure_solution
;
SIR97- Altomare A., Burla M.C., Camalli M., Cascarano G.L., Giacovazzo C. ,
Guagliardi A., Moliterni A.G.G., Polidori G.,Spagna R.
(1999) J. Appl. Cryst. 32, 115-119
;
_diffrn_ambient_temperature 150(2)
_diffrn_measured_fraction_theta_full 0.992
_diffrn_measured_fraction_theta_max 0.992
_diffrn_measurement_device_type 'Nonius Kappa CCD'
_diffrn_measurement_method '429 1.4 degree images with \f and \w scans'
_diffrn_radiation_monochromator graphite
_diffrn_radiation_source 'fine-focus sealed tube'
_diffrn_radiation_type MoK\a
_diffrn_radiation_wavelength 0.71073
_diffrn_reflns_av_R_equivalents 0.0635
_diffrn_reflns_av_sigmaI/netI 0.0478
_diffrn_reflns_limit_h_max 10
_diffrn_reflns_limit_h_min -10
_diffrn_reflns_limit_k_max 17
_diffrn_reflns_limit_k_min -17
_diffrn_reflns_limit_l_max 29
_diffrn_reflns_limit_l_min -28
_diffrn_reflns_number 35778
_diffrn_reflns_theta_full 30.08
_diffrn_reflns_theta_max 30.08
_diffrn_reflns_theta_min 3.41
_diffrn_standards_decay_% 0
_diffrn_standards_number 0
_exptl_absorpt_coefficient_mu 4.982
_exptl_absorpt_correction_T_max 0.3703
_exptl_absorpt_correction_T_min 0.1612
_exptl_absorpt_correction_type multi-scan
_exptl_absorpt_process_details
;
multi-scan from symmetry-related measurements
Sortav (Blessing 1995)
;
_exptl_crystal_colour yellow
_exptl_crystal_density_diffrn 1.722
_exptl_crystal_density_method 'not measured'
_exptl_crystal_description needle
_exptl_crystal_F_000 960
_exptl_crystal_size_max 0.50
_exptl_crystal_size_mid 0.25
_exptl_crystal_size_min 0.20
_refine_diff_density_max 0.904
_refine_diff_density_min -1.556
_refine_diff_density_rms 0.139
_refine_ls_extinction_method none
_refine_ls_goodness_of_fit_ref 1.010
_refine_ls_hydrogen_treatment constr
_refine_ls_matrix_type full
_refine_ls_number_parameters 415
_refine_ls_number_reflns 10804
_refine_ls_number_restraints 0
_refine_ls_restrained_S_all 1.010
_refine_ls_R_factor_all 0.0506
_refine_ls_R_factor_gt 0.0403
_refine_ls_shift/su_max 0.001
_refine_ls_shift/su_mean 0.000
_refine_ls_structure_factor_coef Fsqd
_refine_ls_weighting_details 'calc w=1/[\s^2^(Fo^2^)+(0.0587P)^2^+1.5027P] where P=(Fo^2^+2Fc^2^)/3'
_refine_ls_weighting_scheme calc
_refine_ls_wR_factor_gt 0.0995
_refine_ls_wR_factor_ref 0.1058
_reflns_number_gt 9101
_reflns_number_total 10804
_reflns_threshold_expression >2sigma(I)
_cod_data_source_file b819268e.txt
_cod_data_source_block k07rdk8
_cod_database_code 7001409

loop_
_symmetry_equiv_pos_as_xyz
'x, y, z'
'-x, -y, -z'

loop_
_atom_site_label
_atom_site_type_symbol
_atom_site_fract_x
_atom_site_fract_y
_atom_site_fract_z
_atom_site_U_iso_or_equiv
_atom_site_adp_type
_atom_site_occupancy
_atom_site_symmetry_multiplicity
_atom_site_calc_flag
_atom_site_refinement_flags
_atom_site_disorder_assembly
_atom_site_disorder_group
Cu1 Cu 0.77650(5) 0.42425(3) 0.242485(16) 0.02275(8) Uani 1 1 d . . .
Cu2 Cu 0.75946(5) 0.45389(3) 0.380817(17) 0.02546(8) Uani 1 1 d . . .
Cu3 Cu 0.61991(4) 0.63121(3) 0.280827(16) 0.02243(8) Uani 1 1 d . . .
Br1 Br 0.85665(4) 0.60108(2) 0.189474(12) 0.02200(7) Uani 1 1 d . . .
Br2 Br 0.96274(3) 0.30978(2) 0.320895(13) 0.02412(7) Uani 1 1 d . . .
Br3 Br 0.75426(4) 0.64995(2) 0.379040(12) 0.02244(7) Uani 1 1 d . . .
C1 C 0.3523(3) 0.4752(2) 0.26087(12) 0.0187(5) Uani 1 1 d . . .
H1A H 0.3681 0.5082 0.2154 0.022 Uiso 1 1 calc R . .
H1B H 0.2305 0.4511 0.2684 0.022 Uiso 1 1 calc R . .
N1 N 0.4979(3) 0.37813(18) 0.27348(10) 0.0181(4) Uani 1 1 d . . .
C11 C 0.4852(4) 0.2912(2) 0.23177(13) 0.0225(5) Uani 1 1 d . . .
H11A H 0.3548 0.2837 0.2311 0.027 Uiso 1 1 calc R . .
H11B H 0.5516 0.2184 0.2501 0.027 Uiso 1 1 calc R . .
C12 C 0.5652(4) 0.3191(2) 0.16364(12) 0.0203(5) Uani 1 1 d . . .
C13 C 0.4870(4) 0.2970(2) 0.11043(13) 0.0221(5) Uani 1 1 d . . .
H13 H 0.3747 0.2682 0.1163 0.027 Uiso 1 1 calc R . .
C14 C 0.5714(4) 0.3166(2) 0.04818(13) 0.0216(5) Uani 1 1 d . . .
C15 C 0.4867(4) 0.2895(3) -0.01010(13) 0.0258(6) Uani 1 1 d . . .
C16 C 0.2790(4) 0.3304(3) -0.00531(15) 0.0313(6) Uani 1 1 d . . .
H16A H 0.2210 0.2892 0.0322 0.047 Uiso 1 1 calc R . .
H16B H 0.2284 0.3178 -0.0446 0.047 Uiso 1 1 calc R . .
H16C H 0.2546 0.4105 -0.0005 0.047 Uiso 1 1 calc R . .
C17 C 0.5233(5) 0.1618(3) -0.01017(16) 0.0338(7) Uani 1 1 d . . .
H17A H 0.6559 0.1359 -0.0163 0.051 Uiso 1 1 calc R . .
H17B H 0.4630 0.1416 -0.0454 0.051 Uiso 1 1 calc R . .
H17C H 0.4744 0.1265 0.0311 0.051 Uiso 1 1 calc R . .
C18 C 0.5717(5) 0.3445(3) -0.07378(14) 0.0334(7) Uani 1 1 d . . .
H18A H 0.5608 0.4251 -0.0718 0.050 Uiso 1 1 calc R . .
H18B H 0.5068 0.3316 -0.1098 0.050 Uiso 1 1 calc R . .
H18C H 0.7017 0.3118 -0.0802 0.050 Uiso 1 1 calc R . .
C19 C 0.7365(4) 0.3579(2) 0.04365(13) 0.0238(5) Uani 1 1 d . . .
H19 H 0.8028 0.3703 0.0028 0.029 Uiso 1 1 calc R . .
C20 C 0.8042(4) 0.3811(2) 0.09915(13) 0.0243(5) Uani 1 1 d . . .
H20 H 0.9142 0.4122 0.0946 0.029 Uiso 1 1 calc R . .
N11 N 0.7221(3) 0.36172(19) 0.15865(11) 0.0217(4) Uani 1 1 d . . .
C2 C 0.4713(3) 0.3285(2) 0.34086(12) 0.0183(5) Uani 1 1 d . . .
H2A H 0.3511 0.3024 0.3483 0.022 Uiso 1 1 calc R . .
H2B H 0.5686 0.2631 0.3495 0.022 Uiso 1 1 calc R . .
N2 N 0.4782(3) 0.41198(18) 0.38476(10) 0.0178(4) Uani 1 1 d . . .
C21 C 0.4393(3) 0.3636(2) 0.45227(12) 0.0214(5) Uani 1 1 d . . .
H21A H 0.3501 0.3118 0.4532 0.026 Uiso 1 1 calc R . .
H21B H 0.3820 0.4245 0.4784 0.026 Uiso 1 1 calc R . .
C22 C 0.6094(4) 0.3012(2) 0.48247(12) 0.0218(5) Uani 1 1 d . . .
C23 C 0.6061(4) 0.2022(2) 0.52232(13) 0.0265(6) Uani 1 1 d . . .
H23 H 0.5003 0.1670 0.5270 0.032 Uiso 1 1 calc R . .
C24 C 0.7608(5) 0.1537(2) 0.55605(14) 0.0302(6) Uani 1 1 d . . .
C25 C 0.7586(6) 0.0423(3) 0.59921(17) 0.0450(10) Uani 1 1 d . . .
C26 C 0.7667(6) -0.0508(3) 0.55618(19) 0.0449(9) Uani 1 1 d . . .
H26A H 0.8747 -0.0512 0.5250 0.067 Uiso 1 1 calc R . .
H26B H 0.6554 -0.0378 0.5330 0.067 Uiso 1 1 calc R . .
H26C H 0.7750 -0.1232 0.5830 0.067 Uiso 1 1 calc R . .
C27 C 0.5821(10) 0.0477(4) 0.6440(2) 0.086(2) Uani 1 1 d . . .
H27A H 0.4762 0.0604 0.6181 0.129 Uiso 1 1 calc R . .
H27B H 0.5731 0.1092 0.6705 0.129 Uiso 1 1 calc R . .
H27C H 0.5836 -0.0231 0.6720 0.129 Uiso 1 1 calc R . .
C28 C 0.9250(10) 0.0146(4) 0.6394(3) 0.098(3) Uani 1 1 d . . .
H28A H 0.9104 -0.0497 0.6716 0.147 Uiso 1 1 calc R . .
H28B H 0.9341 0.0793 0.6614 0.147 Uiso 1 1 calc R . .
H28C H 1.0370 -0.0036 0.6110 0.147 Uiso 1 1 calc R . .
C29 C 0.9080(5) 0.2113(3) 0.54683(15) 0.0333(7) Uani 1 1 d . . .
H29 H 1.0137 0.1841 0.5697 0.040 Uiso 1 1 calc R . .
C30 C 0.9020(4) 0.3083(3) 0.50456(14) 0.0290(6) Uani 1 1 d . . .
H30 H 1.0067 0.3446 0.4984 0.035 Uiso 1 1 calc R . .
N21 N 0.7568(3) 0.3537(2) 0.47196(11) 0.0237(5) Uani 1 1 d . . .
C3 C 0.3361(3) 0.5091(2) 0.37144(12) 0.0190(5) Uani 1 1 d . . .
H3A H 0.3411 0.5654 0.4010 0.023 Uiso 1 1 calc R . .
H3B H 0.2136 0.4860 0.3792 0.023 Uiso 1 1 calc R . .
N3 N 0.3634(3) 0.55871(18) 0.30424(10) 0.0177(4) Uani 1 1 d . . .
C31 C 0.2105(3) 0.6533(2) 0.29459(13) 0.0196(5) Uani 1 1 d . . .
H31A H 0.1721 0.6842 0.3362 0.023 Uiso 1 1 calc R . .
H31B H 0.1046 0.6248 0.2814 0.023 Uiso 1 1 calc R . .
C32 C 0.2586(3) 0.7458(2) 0.24473(12) 0.0176(5) Uani 1 1 d . . .
C33 C 0.1208(3) 0.8180(2) 0.21389(13) 0.0199(5) Uani 1 1 d . . .
H33 H -0.0014 0.8026 0.2201 0.024 Uiso 1 1 calc R . .
C34 C 0.1592(4) 0.9131(2) 0.17383(13) 0.0209(5) Uani 1 1 d . . .
C35 C 0.0039(4) 0.9920(2) 0.14098(15) 0.0267(6) Uani 1 1 d . . .
C36 C -0.0801(4) 0.9268(3) 0.09716(15) 0.0324(7) Uani 1 1 d . . .
H36A H 0.0119 0.9030 0.0625 0.049 Uiso 1 1 calc R . .
H36B H -0.1859 0.9749 0.0784 0.049 Uiso 1 1 calc R . .
H36C H -0.1201 0.8609 0.1226 0.049 Uiso 1 1 calc R . .
C37 C -0.1425(4) 1.0362(3) 0.19258(18) 0.0365(7) Uani 1 1 d . . .
H37A H -0.1848 0.9731 0.2202 0.055 Uiso 1 1 calc R . .
H37B H -0.2464 1.0824 0.1717 0.055 Uiso 1 1 calc R . .
H37C H -0.0899 1.0815 0.2189 0.055 Uiso 1 1 calc R . .
C38 C 0.0731(5) 1.0910(3) 0.0993(2) 0.0433(9) Uani 1 1 d . . .
H38A H 0.1274 1.1340 0.1264 0.065 Uiso 1 1 calc R . .
H38B H -0.0299 1.1393 0.0789 0.065 Uiso 1 1 calc R . .
H38C H 0.1660 1.0633 0.0658 0.065 Uiso 1 1 calc R . .
C39 C 0.3428(4) 0.9281(2) 0.16635(14) 0.0246(5) Uani 1 1 d . . .
H39 H 0.3779 0.9918 0.1402 0.030 Uiso 1 1 calc R . .
C40 C 0.4730(4) 0.8504(2) 0.19697(14) 0.0263(6) Uani 1 1 d . . .
H40 H 0.5976 0.8610 0.1895 0.032 Uiso 1 1 calc R . .
N31 N 0.4346(3) 0.76090(19) 0.23651(11) 0.0212(4) Uani 1 1 d . . .

loop_
_atom_site_aniso_label
_atom_site_aniso_U_11
_atom_site_aniso_U_22
_atom_site_aniso_U_33
_atom_site_aniso_U_23
_atom_site_aniso_U_13
_atom_site_aniso_U_12
Cu1 0.02145(16) 0.02654(18) 0.02086(16) 0.00009(13) -0.00434(12) -0.00607(13)
Cu2 0.01973(16) 0.02853(18) 0.02798(18) 0.00004(14) -0.00227(13) -0.00577(13)
Cu3 0.01568(14) 0.02839(18) 0.02303(16) -0.00045(13) -0.00480(12) -0.00300(12)
Br1 0.02213(12) 0.02541(14) 0.01903(12) -0.00059(10) -0.00117(9) -0.00721(10)
Br2 0.01616(12) 0.02776(14) 0.02594(14) 0.00244(11) -0.00314(9) 0.00007(10)
Br3 0.02073(12) 0.02871(14) 0.01956(12) -0.00491(10) -0.00262(9) -0.00644(10)
C1 0.0174(11) 0.0216(12) 0.0165(11) 0.0010(9) -0.0049(9) -0.0020(9)
N1 0.0196(10) 0.0187(10) 0.0156(9) -0.0003(8) -0.0038(8) -0.0023(8)
C11 0.0280(13) 0.0227(13) 0.0180(12) -0.0029(10) 0.0008(10) -0.0083(10)
C12 0.0232(12) 0.0201(12) 0.0171(11) -0.0020(9) -0.0002(9) -0.0029(10)
C13 0.0234(12) 0.0237(13) 0.0203(12) -0.0029(10) -0.0017(10) -0.0063(10)
C14 0.0263(13) 0.0180(12) 0.0197(12) -0.0009(10) -0.0030(10) -0.0018(10)
C15 0.0309(14) 0.0301(14) 0.0180(12) -0.0039(11) -0.0032(10) -0.0076(11)
C16 0.0309(15) 0.0366(17) 0.0262(14) 0.0013(12) -0.0085(12) -0.0049(13)
C17 0.0419(17) 0.0337(16) 0.0283(15) -0.0099(13) -0.0042(13) -0.0075(14)
C18 0.0436(18) 0.0399(18) 0.0191(13) -0.0016(12) -0.0042(12) -0.0138(14)
C19 0.0257(13) 0.0257(13) 0.0200(12) -0.0043(10) 0.0022(10) -0.0050(11)
C20 0.0219(12) 0.0294(14) 0.0227(13) -0.0049(11) 0.0015(10) -0.0075(11)
N11 0.0233(11) 0.0220(11) 0.0203(10) -0.0029(9) -0.0014(8) -0.0052(9)
C2 0.0176(11) 0.0204(12) 0.0162(11) 0.0027(9) -0.0037(9) -0.0035(9)
N2 0.0166(9) 0.0217(10) 0.0145(9) 0.0003(8) -0.0043(7) -0.0017(8)
C21 0.0161(11) 0.0313(14) 0.0151(11) 0.0022(10) -0.0018(9) -0.0027(10)
C22 0.0222(12) 0.0273(13) 0.0146(11) -0.0005(10) -0.0038(9) -0.0005(10)
C23 0.0354(15) 0.0248(14) 0.0187(12) -0.0034(10) -0.0043(11) -0.0010(11)
C24 0.0460(18) 0.0210(13) 0.0219(13) -0.0055(11) -0.0143(12) 0.0075(12)
C25 0.082(3) 0.0211(15) 0.0294(16) -0.0030(12) -0.0227(17) 0.0083(16)
C26 0.069(3) 0.0278(17) 0.0389(19) -0.0099(14) -0.0098(17) -0.0023(16)
C27 0.161(6) 0.038(2) 0.038(2) 0.0116(19) 0.028(3) 0.011(3)
C28 0.179(7) 0.028(2) 0.099(4) 0.011(2) -0.108(5) -0.004(3)
C29 0.0349(16) 0.0362(16) 0.0272(14) -0.0099(13) -0.0154(12) 0.0113(13)
C30 0.0208(12) 0.0428(17) 0.0237(13) -0.0075(12) -0.0084(10) 0.0008(12)
N21 0.0182(10) 0.0337(13) 0.0174(10) -0.0014(9) -0.0033(8) 0.0009(9)
C3 0.0170(11) 0.0241(12) 0.0142(11) 0.0008(9) -0.0016(8) -0.0003(9)
N3 0.0146(9) 0.0202(10) 0.0170(10) 0.0006(8) -0.0026(7) -0.0003(8)
C31 0.0147(10) 0.0202(12) 0.0214(12) 0.0024(10) 0.0000(9) -0.0008(9)
C32 0.0166(11) 0.0196(12) 0.0166(11) -0.0030(9) -0.0004(8) -0.0025(9)
C33 0.0149(10) 0.0207(12) 0.0240(12) -0.0008(10) -0.0039(9) -0.0029(9)
C34 0.0200(12) 0.0200(12) 0.0224(12) -0.0002(10) -0.0045(9) -0.0019(9)
C35 0.0234(13) 0.0230(13) 0.0319(15) 0.0065(11) -0.0076(11) -0.0030(10)
C36 0.0264(14) 0.0392(17) 0.0313(15) 0.0037(13) -0.0117(12) -0.0042(13)
C37 0.0280(15) 0.0291(15) 0.050(2) -0.0057(14) -0.0104(14) 0.0077(12)
C38 0.0362(17) 0.0296(17) 0.061(2) 0.0197(16) -0.0162(16) -0.0066(14)
C39 0.0222(12) 0.0240(13) 0.0276(14) 0.0038(11) -0.0022(10) -0.0085(10)
C40 0.0195(12) 0.0288(14) 0.0309(14) 0.0021(12) -0.0024(10) -0.0085(11)
N31 0.0168(10) 0.0241(11) 0.0221(11) 0.0007(9) -0.0035(8) -0.0032(8)

loop_
_atom_type_symbol
_atom_type_description
_atom_type_scat_dispersion_real
_atom_type_scat_dispersion_imag
_atom_type_scat_source
C C 0.0033 0.0016 'International Tables Vol C Tables 4.2.6.8 and 6.1.1.4'
H H 0.0000 0.0000 'International Tables Vol C Tables 4.2.6.8 and 6.1.1.4'
N N 0.0061 0.0033 'International Tables Vol C Tables 4.2.6.8 and 6.1.1.4'
Cu Cu 0.3201 1.2651 'International Tables Vol C Tables 4.2.6.8 and 6.1.1.4'
Br Br -0.2901 2.4595 'International Tables Vol C Tables 4.2.6.8 and 6.1.1.4'

loop_
_geom_angle_atom_site_label_1
_geom_angle_atom_site_label_2
_geom_angle_atom_site_label_3
_geom_angle
_geom_angle_site_symmetry_1
_geom_angle_site_symmetry_3
_geom_angle_publ_flag
N11 Cu1 N1 79.61(8) . . ?
N11 Cu1 Br2 121.32(7) . . ?
N1 Cu1 Br2 102.10(5) . . ?
N11 Cu1 Br1 96.84(6) . . ?
N1 Cu1 Br1 129.23(6) . . ?
Br2 Cu1 Br1 121.362(16) . . ?
N11 Cu1 Cu3 125.24(7) . . ?
N1 Cu1 Cu3 84.43(6) . . ?
Br2 Cu1 Cu3 113.158(16) . . ?
Br1 Cu1 Cu3 56.343(12) . . ?
N11 Cu1 Cu2 158.63(6) . . ?
N1 Cu1 Cu2 81.26(5) . . ?
Br2 Cu1 Cu2 54.212(12) . . ?
Br1 Cu1 Cu2 102.619(15) . . ?
Cu3 Cu1 Cu2 61.714(12) . . ?
N21 Cu2 N2 81.30(8) . . ?
N21 Cu2 Br3 118.36(7) . . ?
N2 Cu2 Br3 111.93(6) . . ?
N21 Cu2 Br2 95.63(7) . . ?
N2 Cu2 Br2 105.65(6) . . ?
Br3 Cu2 Br2 131.921(17) . . ?
N21 Cu2 Cu3 156.65(6) . . ?
N2 Cu2 Cu3 83.05(6) . . ?
Br3 Cu2 Cu3 53.080(11) . . ?
Br2 Cu2 Cu3 105.237(15) . . ?
N21 Cu2 Cu1 138.57(7) . . ?
N2 Cu2 Cu1 84.57(6) . . ?
Br3 Cu2 Cu1 103.056(15) . . ?
Br2 Cu2 Cu1 51.515(11) . . ?
Cu3 Cu2 Cu1 56.110(12) . . ?
N31 Cu3 N3 80.52(8) . . ?
N31 Cu3 Br3 121.99(7) . . ?
N3 Cu3 Br3 110.59(6) . . ?
N31 Cu3 Br1 99.87(6) . . ?
N3 Cu3 Br1 128.71(6) . . ?
Br3 Cu3 Br1 111.859(15) . . ?
N31 Cu3 Cu1 130.67(7) . . ?
N3 Cu3 Cu1 85.87(6) . . ?
Br3 Cu3 Cu1 107.212(15) . . ?
Br1 Cu3 Cu1 54.979(12) . . ?
N31 Cu3 Cu2 157.85(6) . . ?
N3 Cu3 Cu2 83.02(5) . . ?
Br3 Cu3 Cu2 51.608(11) . . ?
Br1 Cu3 Cu2 101.976(14) . . ?
Cu1 Cu3 Cu2 62.176(12) . . ?
Cu1 Br1 Cu3 68.679(13) . . ?
Cu1 Br2 Cu2 74.273(14) . . ?
Cu2 Br3 Cu3 75.312(14) . . ?
N3 C1 N1 108.98(19) . . ?
N3 C1 H1A 109.9 . . ?
N1 C1 H1A 109.9 . . ?
N3 C1 H1B 109.9 . . ?
N1 C1 H1B 109.9 . . ?
H1A C1 H1B 108.3 . . ?
C2 N1 C1 109.5(2) . . ?
C2 N1 C11 107.3(2) . . ?
C1 N1 C11 109.9(2) . . ?
C2 N1 Cu1 115.71(15) . . ?
C1 N1 Cu1 110.79(15) . . ?
C11 N1 Cu1 103.46(16) . . ?
N1 C11 C12 111.9(2) . . ?
N1 C11 H11A 109.2 . . ?
C12 C11 H11A 109.2 . . ?
N1 C11 H11B 109.2 . . ?
C12 C11 H11B 109.2 . . ?
H11A C11 H11B 107.9 . . ?
N11 C12 C13 122.7(2) . . ?
N11 C12 C11 115.1(2) . . ?
C13 C12 C11 122.1(2) . . ?
C12 C13 C14 120.8(2) . . ?
C12 C13 H13 119.6 . . ?
C14 C13 H13 119.6 . . ?
C19 C14 C13 116.1(2) . . ?
C19 C14 C15 123.4(2) . . ?
C13 C14 C15 120.4(2) . . ?
C14 C15 C16 110.6(2) . . ?
C14 C15 C17 107.7(2) . . ?
C16 C15 C17 109.2(3) . . ?
C14 C15 C18 111.4(2) . . ?
C16 C15 C18 108.6(2) . . ?
C17 C15 C18 109.4(3) . . ?
C15 C16 H16A 109.5 . . ?
C15 C16 H16B 109.5 . . ?
H16A C16 H16B 109.5 . . ?
C15 C16 H16C 109.5 . . ?
H16A C16 H16C 109.5 . . ?
H16B C16 H16C 109.5 . . ?
C15 C17 H17A 109.5 . . ?
C15 C17 H17B 109.5 . . ?
H17A C17 H17B 109.5 . . ?
C15 C17 H17C 109.5 . . ?
H17A C17 H17C 109.5 . . ?
H17B C17 H17C 109.5 . . ?
C15 C18 H18A 109.5 . . ?
C15 C18 H18B 109.5 . . ?
H18A C18 H18B 109.5 . . ?
C15 C18 H18C 109.5 . . ?
H18A C18 H18C 109.5 . . ?
H18B C18 H18C 109.5 . . ?
C20 C19 C14 119.9(3) . . ?
C20 C19 H19 120.1 . . ?
C14 C19 H19 120.1 . . ?
N11 C20 C19 123.4(3) . . ?
N11 C20 H20 118.3 . . ?
C19 C20 H20 118.3 . . ?
C20 N11 C12 117.1(2) . . ?
C20 N11 Cu1 126.45(19) . . ?
C12 N11 Cu1 114.89(17) . . ?
N2 C2 N1 109.8(2) . . ?
N2 C2 H2A 109.7 . . ?
N1 C2 H2A 109.7 . . ?
N2 C2 H2B 109.7 . . ?
N1 C2 H2B 109.7 . . ?
H2A C2 H2B 108.2 . . ?
C3 N2 C2 109.69(19) . . ?
C3 N2 C21 107.5(2) . . ?
C2 N2 C21 109.4(2) . . ?
C3 N2 Cu2 113.86(16) . . ?
C2 N2 Cu2 111.12(15) . . ?
C21 N2 Cu2 104.99(14) . . ?
N2 C21 C22 112.9(2) . . ?
N2 C21 H21A 109.0 . . ?
C22 C21 H21A 109.0 . . ?
N2 C21 H21B 109.0 . . ?
C22 C21 H21B 109.0 . . ?
H21A C21 H21B 107.8 . . ?
N21 C22 C23 123.3(2) . . ?
N21 C22 C21 115.2(2) . . ?
C23 C22 C21 121.3(3) . . ?
C22 C23 C24 119.7(3) . . ?
C22 C23 H23 120.2 . . ?
C24 C23 H23 120.2 . . ?
C29 C24 C23 116.2(3) . . ?
C29 C24 C25 124.1(3) . . ?
C23 C24 C25 119.7(3) . . ?
C27 C25 C26 108.8(4) . . ?
C27 C25 C28 109.6(5) . . ?
C26 C25 C28 108.5(3) . . ?
C27 C25 C24 110.2(3) . . ?
C26 C25 C24 108.7(3) . . ?
C28 C25 C24 110.9(4) . . ?
C25 C26 H26A 109.5 . . ?
C25 C26 H26B 109.5 . . ?
H26A C26 H26B 109.5 . . ?
C25 C26 H26C 109.5 . . ?
H26A C26 H26C 109.5 . . ?
H26B C26 H26C 109.5 . . ?
C25 C27 H27A 109.5 . . ?
C25 C27 H27B 109.5 . . ?
H27A C27 H27B 109.5 . . ?
C25 C27 H27C 109.5 . . ?
H27A C27 H27C 109.5 . . ?
H27B C27 H27C 109.5 . . ?
C25 C28 H28A 109.5 . . ?
C25 C28 H28B 109.5 . . ?
H28A C28 H28B 109.5 . . ?
C25 C28 H28C 109.5 . . ?
H28A C28 H28C 109.5 . . ?
H28B C28 H28C 109.5 . . ?
C30 C29 C24 120.4(3) . . ?
C30 C29 H29 119.8 . . ?
C24 C29 H29 119.8 . . ?
N21 C30 C29 123.5(3) . . ?
N21 C30 H30 118.3 . . ?
C29 C30 H30 118.3 . . ?
C30 N21 C22 116.9(3) . . ?
C30 N21 Cu2 126.8(2) . . ?
C22 N21 Cu2 111.49(17) . . ?
N2 C3 N3 110.2(2) . . ?
N2 C3 H3A 109.6 . . ?
N3 C3 H3A 109.6 . . ?
N2 C3 H3B 109.6 . . ?
N3 C3 H3B 109.6 . . ?
H3A C3 H3B 108.1 . . ?
C3 N3 C1 109.2(2) . . ?
C3 N3 C31 106.38(19) . . ?
C1 N3 C31 109.21(19) . . ?
C3 N3 Cu3 114.58(15) . . ?
C1 N3 Cu3 111.23(15) . . ?
C31 N3 Cu3 106.02(15) . . ?
N3 C31 C32 113.6(2) . . ?
N3 C31 H31A 108.8 . . ?
C32 C31 H31A 108.8 . . ?
N3 C31 H31B 108.8 . . ?
C32 C31 H31B 108.8 . . ?
H31A C31 H31B 107.7 . . ?
N31 C32 C33 122.5(2) . . ?
N31 C32 C31 117.3(2) . . ?
C33 C32 C31 119.9(2) . . ?
C32 C33 C34 120.8(2) . . ?
C32 C33 H33 119.6 . . ?
C34 C33 H33 119.6 . . ?
C33 C34 C39 115.9(2) . . ?
C33 C34 C35 119.7(2) . . ?
C39 C34 C35 124.5(2) . . ?
C34 C35 C38 111.9(2) . . ?
C34 C35 C37 109.2(2) . . ?
C38 C35 C37 109.1(3) . . ?
C34 C35 C36 108.7(2) . . ?
C38 C35 C36 108.1(3) . . ?
C37 C35 C36 109.8(3) . . ?
C35 C36 H36A 109.5 . . ?
C35 C36 H36B 109.5 . . ?
H36A C36 H36B 109.5 . . ?
C35 C36 H36C 109.5 . . ?
H36A C36 H36C 109.5 . . ?
H36B C36 H36C 109.5 . . ?
C35 C37 H37A 109.5 . . ?
C35 C37 H37B 109.5 . . ?
H37A C37 H37B 109.5 . . ?
C35 C37 H37C 109.5 . . ?
H37A C37 H37C 109.5 . . ?
H37B C37 H37C 109.5 . . ?
C35 C38 H38A 109.5 . . ?
C35 C38 H38B 109.5 . . ?
H38A C38 H38B 109.5 . . ?
C35 C38 H38C 109.5 . . ?
H38A C38 H38C 109.5 . . ?
H38B C38 H38C 109.5 . . ?
C40 C39 C34 119.8(3) . . ?
C40 C39 H39 120.1 . . ?
C34 C39 H39 120.1 . . ?
N31 C40 C39 124.0(3) . . ?
N31 C40 H40 118.0 . . ?
C39 C40 H40 118.0 . . ?
C40 N31 C32 117.0(2) . . ?
C40 N31 Cu3 127.77(18) . . ?
C32 N31 Cu3 114.98(18) . . ?

loop_
_geom_bond_atom_site_label_1
_geom_bond_atom_site_label_2
_geom_bond_distance
_geom_bond_site_symmetry_2
_geom_bond_publ_flag
Cu1 N11 2.106(2) . ?
Cu1 N1 2.246(2) . ?
Cu1 Br2 2.4033(4) . ?
Cu1 Br1 2.4386(4) . ?
Cu1 Cu3 2.7739(5) . ?
Cu1 Cu2 2.9553(5) . ?
Cu2 N21 2.132(2) . ?
Cu2 N2 2.225(2) . ?
Cu2 Br3 2.3843(5) . ?
Cu2 Br2 2.4905(5) . ?
Cu2 Cu3 2.9426(5) . ?
Cu3 N31 2.096(2) . ?
Cu3 N3 2.221(2) . ?
Cu3 Br3 2.4320(4) . ?
Cu3 Br1 2.4786(4) . ?
C1 N3 1.469(3) . ?
C1 N1 1.475(3) . ?
C1 H1A 0.9900 . ?
C1 H1B 0.9900 . ?
N1 C2 1.471(3) . ?
N1 C11 1.481(3) . ?
C11 C12 1.509(4) . ?
C11 H11A 0.9900 . ?
C11 H11B 0.9900 . ?
C12 N11 1.346(3) . ?
C12 C13 1.386(4) . ?
C13 C14 1.398(4) . ?
C13 H13 0.9500 . ?
C14 C19 1.395(4) . ?
C14 C15 1.528(4) . ?
C15 C16 1.532(4) . ?
C15 C17 1.536(4) . ?
C15 C18 1.541(4) . ?
C16 H16A 0.9800 . ?
C16 H16B 0.9800 . ?
C16 H16C 0.9800 . ?
C17 H17A 0.9800 . ?
C17 H17B 0.9800 . ?
C17 H17C 0.9800 . ?
C18 H18A 0.9800 . ?
C18 H18B 0.9800 . ?
C18 H18C 0.9800 . ?
C19 C20 1.393(4) . ?
C19 H19 0.9500 . ?
C20 N11 1.341(4) . ?
C20 H20 0.9500 . ?
C2 N2 1.470(3) . ?
C2 H2A 0.9900 . ?
C2 H2B 0.9900 . ?
N2 C3 1.462(3) . ?
N2 C21 1.481(3) . ?
C21 C22 1.511(4) . ?
C21 H21A 0.9900 . ?
C21 H21B 0.9900 . ?
C22 N21 1.347(4) . ?
C22 C23 1.380(4) . ?
C23 C24 1.412(4) . ?
C23 H23 0.9500 . ?
C24 C29 1.384(5) . ?
C24 C25 1.535(5) . ?
C25 C27 1.527(7) . ?
C25 C26 1.530(5) . ?
C25 C28 1.532(6) . ?
C26 H26A 0.9800 . ?
C26 H26B 0.9800 . ?
C26 H26C 0.9800 . ?
C27 H27A 0.9800 . ?
C27 H27B 0.9800 . ?
C27 H27C 0.9800 . ?
C28 H28A 0.9800 . ?
C28 H28B 0.9800 . ?
C28 H28C 0.9800 . ?
C29 C30 1.382(5) . ?
C29 H29 0.9500 . ?
C30 N21 1.335(3) . ?
C30 H30 0.9500 . ?
C3 N3 1.468(3) . ?
C3 H3A 0.9900 . ?
C3 H3B 0.9900 . ?
N3 C31 1.481(3) . ?
C31 C32 1.502(4) . ?
C31 H31A 0.9900 . ?
C31 H31B 0.9900 . ?
C32 N31 1.341(3) . ?
C32 C33 1.385(3) . ?
C33 C34 1.397(4) . ?
C33 H33 0.9500 . ?
C34 C39 1.397(4) . ?
C34 C35 1.529(4) . ?
C35 C38 1.530(4) . ?
C35 C37 1.531(5) . ?
C35 C36 1.532(4) . ?
C36 H36A 0.9800 . ?
C36 H36B 0.9800 . ?
C36 H36C 0.9800 . ?
C37 H37A 0.9800 . ?
C37 H37B 0.9800 . ?
C37 H37C 0.9800 . ?
C38 H38A 0.9800 . ?
C38 H38B 0.9800 . ?
C38 H38C 0.9800 . ?
C39 C40 1.379(4) . ?
C39 H39 0.9500 . ?
C40 N31 1.338(4) . ?
C40 H40 0.9500 . ?
